data_4335346
loop_
_publ_author_name
'Vladimir B. Arion'
'Sonja Platzer'
'Peter Rapta'
'Peter Machata'
'Martin Breza'
'Daniel Vegh'
'Lothar Dunsch'
'Joshua Telser'
'Sergiu Shova'
'Tatiana C.O. Mac Leod'
'Armando J.L. Pombeiro'

_publ_section_title
;
 Marked Stabilization of Redox States and Enhanced Catalytic Activity in
 Galactose Oxidase Models Based on Transition Metal
 S-Methylisothiosemicarbazonates with -SR Group in Ortho Position to the
 Phenolic Oxygen
;
_journal_name_full 'Inorganic Chemistry'
_journal_page_first 7524
_journal_page_last 7540
_journal_paper_doi 10.1021/ic4004966
_journal_volume 52
_journal_year 2013
_chemical_formula_moiety 'C40 H50 N6 O6 S4 Zn2'
_chemical_formula_sum 'C40 H50 N6 O6 S4 Zn2'
_chemical_formula_weight 969.84
_chemical_name_systematic
; 
[(9-(2'-oxy-3'-methylthio-5'-tert-butylphenyl)-6-methylthio-3-acetyl-5,7,8-
triazanona-3,6,8-trienato(-)-2'-olato(-) kappaO,kappaO',kappaN^5^, kappaN^8^)
zinc(II)]   
;
_space_group_IT_number 14
_symmetry_cell_setting monoclinic
_symmetry_space_group_name_Hall '-P 2yn'
_symmetry_space_group_name_H-M 'P 1 21/n 1'
_atom_sites_solution_hydrogens geom
_atom_sites_solution_primary direct
_atom_sites_solution_secondary difmap
_audit_creation_method SHELXL-97
_cell_angle_alpha 90.00
_cell_angle_beta 92.035(7)
_cell_angle_gamma 90.00
_cell_formula_units_Z 2
_cell_length_a 9.4262(16)
_cell_length_b 13.876(3)
_cell_length_c 15.947(4)
_cell_measurement_reflns_used 1072
_cell_measurement_temperature 100(2)
_cell_measurement_theta_max 23.46
_cell_measurement_theta_min 2.56
_cell_volume 2084.5(8)
_computing_cell_refinement 'Bruker SAINT'
_computing_data_collection 'Bruker APEX2'
_computing_data_reduction 'Bruker SAINT'
_computing_molecular_graphics 'Bruker SHELXTL'
_computing_publication_material 'Bruker SHELXTL'
_computing_structure_refinement 'SHELXL-97 (Sheldrick, 2008)'
_computing_structure_solution 'SHELXS-97 (Sheldrick, 2008)'
_diffrn_ambient_temperature 100(2)
_diffrn_measured_fraction_theta_full 0.999
_diffrn_measured_fraction_theta_max 0.999
_diffrn_measurement_device_type 'Bruker APEX-II CCD'
_diffrn_measurement_method '\f and \w scans'
_diffrn_radiation_monochromator graphite
_diffrn_radiation_source 'fine-focus sealed tube'
_diffrn_radiation_type MoK\a
_diffrn_radiation_wavelength 0.71073
_diffrn_reflns_av_R_equivalents 0.0000
_diffrn_reflns_av_sigmaI/netI 0.0707
_diffrn_reflns_limit_h_max 11
_diffrn_reflns_limit_h_min -9
_diffrn_reflns_limit_k_max 0
_diffrn_reflns_limit_k_min -16
_diffrn_reflns_limit_l_max 19
_diffrn_reflns_limit_l_min -9
_diffrn_reflns_number 3884
_diffrn_reflns_theta_full 25.50
_diffrn_reflns_theta_max 25.50
_diffrn_reflns_theta_min 2.55
_exptl_absorpt_coefficient_mu 1.406
_exptl_absorpt_correction_T_max 0.8722
_exptl_absorpt_correction_T_min 0.8168
_exptl_absorpt_correction_type multi-scan
_exptl_absorpt_process_details SADABS
_exptl_crystal_colour yellow
_exptl_crystal_density_diffrn 1.545
_exptl_crystal_description block
_exptl_crystal_F_000 1008
_exptl_crystal_size_max 0.15
_exptl_crystal_size_mid 0.11
_exptl_crystal_size_min 0.10
_refine_diff_density_max 0.806
_refine_diff_density_min -1.038
_refine_diff_density_rms 0.134
_refine_ls_extinction_method none
_refine_ls_goodness_of_fit_ref 1.082
_refine_ls_hydrogen_treatment constr
_refine_ls_matrix_type full
_refine_ls_number_parameters 265
_refine_ls_number_reflns 3884
_refine_ls_number_restraints 0
_refine_ls_restrained_S_all 1.082
_refine_ls_R_factor_all 0.1086
_refine_ls_R_factor_gt 0.0665
_refine_ls_shift/su_max 0.000
_refine_ls_shift/su_mean 0.000
_refine_ls_structure_factor_coef Fsqd
_refine_ls_weighting_details 'calc w=1/[\s^2^(Fo^2^)+(0.0313P)^2^+17.8895P] where P=(Fo^2^+2Fc^2^)/3'
_refine_ls_weighting_scheme calc
_refine_ls_wR_factor_gt 0.1388
_refine_ls_wR_factor_ref 0.1514
_reflns_number_gt 2712
_reflns_number_total 3884
_reflns_threshold_expression >2sigma(I)
_cod_data_source_file ic4004966_si_002_4.cif
_cod_data_source_block sopl027t
_cod_original_cell_volume 2084.6(8)
_cod_database_code 4335346

loop_
_symmetry_equiv_pos_as_xyz
'x, y, z'
'-x+1/2, y+1/2, -z+1/2'
'-x, -y, -z'
'x-1/2, -y-1/2, z-1/2'

loop_
_atom_site_label
_atom_site_type_symbol
_atom_site_fract_x
_atom_site_fract_y
_atom_site_fract_z
_atom_site_U_iso_or_equiv
_atom_site_adp_type
_atom_site_occupancy
_atom_site_symmetry_multiplicity
_atom_site_calc_flag
_atom_site_refinement_flags
Zn1 Zn 0.35842(7) 0.49760(6) 0.03953(5) 0.0179(2) Uani 1 1 d .
S1 S 0.13630(17) 0.38803(13) 0.26515(10) 0.0220(4) Uani 1 1 d .
S2 S 0.55079(16) 0.73150(12) -0.13491(10) 0.0194(4) Uani 1 1 d .
O1 O 0.4809(4) 0.5977(3) -0.0110(3) 0.0173(10) Uani 1 1 d .
O2 O 0.2311(4) 0.4675(3) -0.0617(3) 0.0193(10) Uani 1 1 d .
O3 O -0.1443(5) 0.3152(4) -0.0847(3) 0.0366(13) Uani 1 1 d .
N1 N 0.4041(5) 0.5541(4) 0.1554(3) 0.0142(11) Uani 1 1 d .
N2 N 0.3392(5) 0.5091(4) 0.2220(3) 0.0171(11) Uani 1 1 d .
N3 N 0.2041(5) 0.4428(4) 0.1096(3) 0.0148(11) Uani 1 1 d .
C1 C 0.5315(6) 0.6788(5) 0.0262(4) 0.0166(14) Uani 1 1 d .
C2 C 0.5789(6) 0.7516(5) -0.0259(4) 0.0168(14) Uani 1 1 d .
C3 C 0.6475(6) 0.8326(5) 0.0082(4) 0.0177(14) Uani 1 1 d .
H3 H 0.6788 0.8818 -0.0281 0.021 Uiso 1 1 calc R
C4 C 0.6707(6) 0.8423(4) 0.0941(4) 0.0164(13) Uani 1 1 d .
C5 C 0.6161(6) 0.7735(4) 0.1456(4) 0.0162(13) Uani 1 1 d .
H5 H 0.6282 0.7810 0.2047 0.019 Uiso 1 1 calc R
C6 C 0.5428(6) 0.6922(4) 0.1140(4) 0.0145(13) Uani 1 1 d .
C7 C 0.4792(6) 0.6292(4) 0.1747(4) 0.0156(13) Uani 1 1 d .
H7 H 0.4936 0.6442 0.2325 0.019 Uiso 1 1 calc R
C8 C 0.2378(6) 0.4525(4) 0.1935(4) 0.0157(13) Uani 1 1 d .
C9 C 0.0906(6) 0.3938(4) 0.0822(4) 0.0192(14) Uani 1 1 d .
H9 H 0.0320 0.3677 0.1238 0.023 Uiso 1 1 calc R
C10 C 0.0477(6) 0.3763(5) -0.0016(4) 0.0174(14) Uani 1 1 d .
C11 C 0.1263(6) 0.4118(5) -0.0706(4) 0.0184(14) Uani 1 1 d .
C12 C 0.0901(6) 0.3834(5) -0.1594(4) 0.0216(15) Uani 1 1 d .
H12A H 0.0083 0.4210 -0.1805 0.032 Uiso 1 1 calc R
H12B H 0.0667 0.3146 -0.1616 0.032 Uiso 1 1 calc R
H12C H 0.1716 0.3959 -0.1944 0.032 Uiso 1 1 calc R
C13 C -0.0872(7) 0.3231(5) -0.0155(4) 0.0241(15) Uani 1 1 d .
C14 C -0.1581(7) 0.2767(6) 0.0576(5) 0.0316(18) Uani 1 1 d .
H14A H -0.2002 0.3267 0.0923 0.047 Uiso 1 1 calc R
H14B H -0.0875 0.2405 0.0914 0.047 Uiso 1 1 calc R
H14C H -0.2326 0.2328 0.0366 0.047 Uiso 1 1 calc R
C15 C 0.2296(8) 0.4065(6) 0.3639(4) 0.0310(17) Uani 1 1 d .
H15A H 0.1802 0.3727 0.4082 0.046 Uiso 1 1 calc R
H15B H 0.2333 0.4756 0.3766 0.046 Uiso 1 1 calc R
H15C H 0.3264 0.3813 0.3608 0.046 Uiso 1 1 calc R
C16 C 0.6655(7) 0.8190(5) -0.1801(4) 0.0245(16) Uani 1 1 d .
H16A H 0.6581 0.8143 -0.2414 0.037 Uiso 1 1 calc R
H16B H 0.7638 0.8068 -0.1609 0.037 Uiso 1 1 calc R
H16C H 0.6373 0.8838 -0.1627 0.037 Uiso 1 1 calc R
C17 C 0.7541(7) 0.9305(5) 0.1289(4) 0.0204(14) Uani 1 1 d .
C18 C 0.7912(7) 0.9201(5) 0.2218(4) 0.0273(16) Uani 1 1 d .
H18A H 0.8478 0.8616 0.2312 0.041 Uiso 1 1 calc R
H18B H 0.7038 0.9157 0.2530 0.041 Uiso 1 1 calc R
H18C H 0.8461 0.9763 0.2412 0.041 Uiso 1 1 calc R
C19 C 0.6639(7) 1.0215(5) 0.1137(4) 0.0263(16) Uani 1 1 d .
H19A H 0.6406 1.0280 0.0536 0.039 Uiso 1 1 calc R
H19B H 0.7176 1.0782 0.1333 0.039 Uiso 1 1 calc R
H19C H 0.5762 1.0164 0.1446 0.039 Uiso 1 1 calc R
C20 C 0.8923(7) 0.9414(6) 0.0814(5) 0.037(2) Uani 1 1 d .
H20A H 0.8697 0.9483 0.0212 0.056 Uiso 1 1 calc R
H20B H 0.9517 0.8842 0.0908 0.056 Uiso 1 1 calc R
H20C H 0.9436 0.9987 0.1018 0.056 Uiso 1 1 calc R

loop_
_atom_site_aniso_label
_atom_site_aniso_U_11
_atom_site_aniso_U_22
_atom_site_aniso_U_33
_atom_site_aniso_U_23
_atom_site_aniso_U_13
_atom_site_aniso_U_12
Zn1 0.0168(3) 0.0185(4) 0.0185(4) -0.0032(4) 0.0042(3) -0.0051(3)
S1 0.0217(8) 0.0247(9) 0.0201(9) 0.0020(7) 0.0047(7) -0.0050(7)
S2 0.0214(8) 0.0187(9) 0.0183(8) 0.0004(7) 0.0007(6) -0.0026(7)
O1 0.018(2) 0.018(2) 0.016(2) -0.0040(19) 0.0018(18) -0.0034(18)
O2 0.018(2) 0.018(2) 0.022(2) -0.0023(19) 0.0010(18) -0.0030(18)
O3 0.030(3) 0.040(3) 0.039(3) 0.009(3) -0.010(2) -0.015(2)
N1 0.010(2) 0.015(3) 0.018(3) 0.002(2) 0.001(2) 0.000(2)
N2 0.017(2) 0.018(3) 0.017(3) 0.001(2) 0.005(2) 0.006(2)
N3 0.011(2) 0.014(3) 0.019(3) -0.003(2) 0.000(2) -0.001(2)
C1 0.012(3) 0.017(4) 0.020(3) -0.004(3) 0.001(2) 0.001(2)
C2 0.016(3) 0.018(4) 0.016(3) 0.000(3) 0.000(3) 0.005(3)
C3 0.015(3) 0.015(3) 0.023(4) 0.002(3) 0.000(3) 0.000(3)
C4 0.011(3) 0.014(3) 0.025(4) -0.003(3) -0.001(3) 0.000(2)
C5 0.016(3) 0.012(3) 0.021(3) -0.002(3) 0.001(3) 0.003(2)
C6 0.007(3) 0.012(3) 0.024(3) 0.001(3) 0.003(2) 0.002(2)
C7 0.013(3) 0.017(3) 0.017(3) 0.001(3) 0.001(2) -0.001(3)
C8 0.015(3) 0.013(3) 0.019(3) -0.001(3) 0.003(3) 0.002(3)
C9 0.019(3) 0.013(3) 0.025(4) 0.003(3) 0.006(3) 0.002(3)
C10 0.016(3) 0.012(3) 0.024(4) -0.002(3) -0.004(3) 0.003(2)
C11 0.015(3) 0.016(3) 0.025(4) 0.000(3) 0.001(3) 0.006(3)
C12 0.016(3) 0.025(4) 0.024(4) 0.000(3) -0.004(3) 0.001(3)
C13 0.024(3) 0.017(4) 0.031(4) 0.004(3) -0.005(3) -0.007(3)
C14 0.021(4) 0.036(4) 0.037(4) 0.008(4) -0.005(3) -0.012(3)
C15 0.035(4) 0.037(5) 0.021(4) 0.011(3) -0.004(3) -0.007(3)
C16 0.027(4) 0.024(4) 0.023(4) 0.007(3) 0.005(3) -0.003(3)
C17 0.021(3) 0.015(3) 0.026(4) 0.000(3) 0.006(3) -0.003(3)
C18 0.026(4) 0.024(4) 0.031(4) 0.000(3) -0.011(3) -0.006(3)
C19 0.032(4) 0.018(4) 0.029(4) -0.006(3) 0.002(3) -0.006(3)
C20 0.022(4) 0.036(5) 0.055(5) -0.010(4) 0.013(4) -0.011(3)

loop_
_atom_type_symbol
_atom_type_description
_atom_type_scat_dispersion_real
_atom_type_scat_dispersion_imag
_atom_type_scat_source
C C 0.0033 0.0016 'International Tables Vol C Tables 4.2.6.8 and 6.1.1.4'
H H 0.0000 0.0000 'International Tables Vol C Tables 4.2.6.8 and 6.1.1.4'
N N 0.0061 0.0033 'International Tables Vol C Tables 4.2.6.8 and 6.1.1.4'
O O 0.0106 0.0060 'International Tables Vol C Tables 4.2.6.8 and 6.1.1.4'
S S 0.1246 0.1234 'International Tables Vol C Tables 4.2.6.8 and 6.1.1.4'
Zn Zn 0.2839 1.4301 'International Tables Vol C Tables 4.2.6.8 and 6.1.1.4'

loop_
_geom_angle_atom_site_label_1
_geom_angle_atom_site_label_2
_geom_angle_atom_site_label_3
_geom_angle
_geom_angle_site_symmetry_1
_geom_angle_site_symmetry_3
O1 Zn1 N3 157.93(19) . .
O1 Zn1 O2 99.04(17) . .
N3 Zn1 O2 86.87(19) . .
O1 Zn1 N1 89.54(18) . .
N3 Zn1 N1 77.02(19) . .
O2 Zn1 N1 154.66(18) . .
O1 Zn1 O1 85.29(18) . 3_665
N3 Zn1 O1 115.35(19) . 3_665
O2 Zn1 O1 96.34(16) . 3_665
N1 Zn1 O1 108.16(17) . 3_665
O1 Zn1 Zn1 43.67(12) . 3_665
N3 Zn1 Zn1 156.11(15) . 3_665
O2 Zn1 Zn1 100.44(12) . 3_665
N1 Zn1 Zn1 102.15(13) . 3_665
O1 Zn1 Zn1 41.63(12) 3_665 3_665
C8 S1 C15 103.7(3) . .
C2 S2 C16 102.5(3) . .
C1 O1 Zn1 127.1(4) . .
C1 O1 Zn1 112.3(3) . 3_665
Zn1 O1 Zn1 94.71(18) . 3_665
C11 O2 Zn1 131.2(4) . .
C7 N1 N2 115.6(5) . .
C7 N1 Zn1 128.5(4) . .
N2 N1 Zn1 115.8(4) . .
C8 N2 N1 109.9(5) . .
C9 N3 C8 121.9(5) . .
C9 N3 Zn1 126.8(4) . .
C8 N3 Zn1 110.9(4) . .
O1 C1 C2 117.3(5) . .
O1 C1 C6 123.9(6) . .
C2 C1 C6 118.8(6) . .
C1 C2 C3 120.3(6) . .
C1 C2 S2 115.6(5) . .
C3 C2 S2 124.0(5) . .
C4 C3 C2 121.2(6) . .
C4 C3 H3 119.4 . .
C2 C3 H3 119.4 . .
C5 C4 C3 118.3(6) . .
C5 C4 C17 122.2(6) . .
C3 C4 C17 119.5(6) . .
C4 C5 C6 122.3(6) . .
C4 C5 H5 118.9 . .
C6 C5 H5 118.9 . .
C5 C6 C1 118.6(6) . .
C5 C6 C7 117.0(6) . .
C1 C6 C7 124.3(6) . .
N1 C7 C6 124.4(6) . .
N1 C7 H7 117.8 . .
C6 C7 H7 117.8 . .
N2 C8 N3 122.7(5) . .
N2 C8 S1 119.2(5) . .
N3 C8 S1 118.1(4) . .
N3 C9 C10 127.1(6) . .
N3 C9 H9 116.5 . .
C10 C9 H9 116.5 . .
C9 C10 C11 122.1(6) . .
C9 C10 C13 116.4(6) . .
C11 C10 C13 121.4(6) . .
O2 C11 C10 123.3(6) . .
O2 C11 C12 114.9(6) . .
C10 C11 C12 121.9(6) . .
C11 C12 H12A 109.5 . .
C11 C12 H12B 109.5 . .
H12A C12 H12B 109.5 . .
C11 C12 H12C 109.5 . .
H12A C12 H12C 109.5 . .
H12B C12 H12C 109.5 . .
O3 C13 C10 122.0(6) . .
O3 C13 C14 118.0(6) . .
C10 C13 C14 120.0(6) . .
C13 C14 H14A 109.5 . .
C13 C14 H14B 109.5 . .
H14A C14 H14B 109.5 . .
C13 C14 H14C 109.5 . .
H14A C14 H14C 109.5 . .
H14B C14 H14C 109.5 . .
S1 C15 H15A 109.5 . .
S1 C15 H15B 109.5 . .
H15A C15 H15B 109.5 . .
S1 C15 H15C 109.5 . .
H15A C15 H15C 109.5 . .
H15B C15 H15C 109.5 . .
S2 C16 H16A 109.5 . .
S2 C16 H16B 109.5 . .
H16A C16 H16B 109.5 . .
S2 C16 H16C 109.5 . .
H16A C16 H16C 109.5 . .
H16B C16 H16C 109.5 . .
C18 C17 C19 109.8(5) . .
C18 C17 C20 108.7(6) . .
C19 C17 C20 108.3(6) . .
C18 C17 C4 111.8(5) . .
C19 C17 C4 108.8(5) . .
C20 C17 C4 109.3(5) . .
C17 C18 H18A 109.5 . .
C17 C18 H18B 109.5 . .
H18A C18 H18B 109.5 . .
C17 C18 H18C 109.5 . .
H18A C18 H18C 109.5 . .
H18B C18 H18C 109.5 . .
C17 C19 H19A 109.5 . .
C17 C19 H19B 109.5 . .
H19A C19 H19B 109.5 . .
C17 C19 H19C 109.5 . .
H19A C19 H19C 109.5 . .
H19B C19 H19C 109.5 . .
C17 C20 H20A 109.5 . .
C17 C20 H20B 109.5 . .
H20A C20 H20B 109.5 . .
C17 C20 H20C 109.5 . .
H20A C20 H20C 109.5 . .
H20B C20 H20C 109.5 . .

loop_
_geom_bond_atom_site_label_1
_geom_bond_atom_site_label_2
_geom_bond_distance
_geom_bond_site_symmetry_2
Zn1 O1 1.995(4) .
Zn1 N3 2.015(5) .
Zn1 O2 2.021(4) .
Zn1 N1 2.040(5) .
Zn1 O1 2.073(4) 3_665
Zn1 Zn1 2.9927(14) 3_665
S1 C8 1.761(6) .
S1 C15 1.795(7) .
S2 C2 1.771(6) .
S2 C16 1.794(6) .
O1 C1 1.350(7) .
O1 Zn1 2.073(4) 3_665
O2 C11 1.258(7) .
O3 C13 1.215(8) .
N1 C7 1.291(8) .
N1 N2 1.391(7) .
N2 C8 1.306(8) .
N3 C9 1.329(8) .
N3 C8 1.370(8) .
C1 C2 1.392(9) .
C1 C6 1.413(9) .
C2 C3 1.397(9) .
C3 C4 1.386(9) .
C3 H3 0.9500 .
C4 C5 1.372(9) .
C4 C17 1.546(8) .
C5 C6 1.407(8) .
C5 H5 0.9500 .
C6 C7 1.449(8) .
C7 H7 0.9500 .
C9 C10 1.403(9) .
C9 H9 0.9500 .
C10 C11 1.436(9) .
C10 C13 1.480(8) .
C11 C12 1.498(9) .
C12 H12A 0.9800 .
C12 H12B 0.9800 .
C12 H12C 0.9800 .
C13 C14 1.508(10) .
C14 H14A 0.9800 .
C14 H14B 0.9800 .
C14 H14C 0.9800 .
C15 H15A 0.9800 .
C15 H15B 0.9800 .
C15 H15C 0.9800 .
C16 H16A 0.9800 .
C16 H16B 0.9800 .
C16 H16C 0.9800 .
C17 C18 1.517(9) .
C17 C19 1.537(9) .
C17 C20 1.538(9) .
C18 H18A 0.9800 .
C18 H18B 0.9800 .
C18 H18C 0.9800 .
C19 H19A 0.9800 .
C19 H19B 0.9800 .
C19 H19C 0.9800 .
C20 H20A 0.9800 .
C20 H20B 0.9800 .
C20 H20C 0.9800 .

loop_
_geom_torsion_atom_site_label_1
_geom_torsion_atom_site_label_2
_geom_torsion_atom_site_label_3
_geom_torsion_atom_site_label_4
_geom_torsion
_geom_torsion_site_symmetry_1
_geom_torsion_site_symmetry_4
N3 Zn1 O1 C1 37.5(7) . .
O2 Zn1 O1 C1 141.7(4) . .
N1 Zn1 O1 C1 -14.3(5) . .
O1 Zn1 O1 C1 -122.6(5) 3_665 .
Zn1 Zn1 O1 C1 -122.6(5) 3_665 .
N3 Zn1 O1 Zn1 160.1(4) . 3_665
O2 Zn1 O1 Zn1 -95.68(17) . 3_665
N1 Zn1 O1 Zn1 108.26(18) . 3_665
O1 Zn1 O1 Zn1 0.0 3_665 3_665
O1 Zn1 O2 C11 -177.1(5) . .
N3 Zn1 O2 C11 -18.5(5) . .
N1 Zn1 O2 C11 -68.6(7) . .
O1 Zn1 O2 C11 96.7(5) 3_665 .
Zn1 Zn1 O2 C11 138.6(5) 3_665 .
O1 Zn1 N1 C7 3.2(5) . .
N3 Zn1 N1 C7 -159.2(5) . .
O2 Zn1 N1 C7 -107.3(6) . .
O1 Zn1 N1 C7 88.1(5) 3_665 .
Zn1 Zn1 N1 C7 45.3(5) 3_665 .
O1 Zn1 N1 N2 179.1(4) . .
N3 Zn1 N1 N2 16.7(4) . .
O2 Zn1 N1 N2 68.6(6) . .
O1 Zn1 N1 N2 -96.1(4) 3_665 .
Zn1 Zn1 N1 N2 -138.8(3) 3_665 .
C7 N1 N2 C8 162.7(5) . .
Zn1 N1 N2 C8 -13.7(6) . .
O1 Zn1 N3 C9 117.5(6) . .
O2 Zn1 N3 C9 11.0(5) . .
N1 Zn1 N3 C9 171.3(5) . .
O1 Zn1 N3 C9 -84.5(5) 3_665 .
Zn1 Zn1 N3 C9 -97.9(6) 3_665 .
O1 Zn1 N3 C8 -69.4(7) . .
O2 Zn1 N3 C8 -175.9(4) . .
N1 Zn1 N3 C8 -15.6(4) . .
O1 Zn1 N3 C8 88.5(4) 3_665 .
Zn1 Zn1 N3 C8 75.1(6) 3_665 .
Zn1 O1 C1 C2 -161.7(4) . .
Zn1 O1 C1 C2 83.4(5) 3_665 .
Zn1 O1 C1 C6 20.4(8) . .
Zn1 O1 C1 C6 -94.5(6) 3_665 .
O1 C1 C2 C3 -172.6(5) . .
C6 C1 C2 C3 5.4(9) . .
O1 C1 C2 S2 5.6(7) . .
C6 C1 C2 S2 -176.4(4) . .
C16 S2 C2 C1 -164.5(5) . .
C16 S2 C2 C3 13.6(6) . .
C1 C2 C3 C4 0.4(9) . .
S2 C2 C3 C4 -177.6(5) . .
C2 C3 C4 C5 -4.3(9) . .
C2 C3 C4 C17 176.7(5) . .
C3 C4 C5 C6 2.5(9) . .
C17 C4 C5 C6 -178.6(5) . .
C4 C5 C6 C1 3.2(8) . .
C4 C5 C6 C7 -174.6(5) . .
O1 C1 C6 C5 170.8(5) . .
C2 C1 C6 C5 -7.1(8) . .
O1 C1 C6 C7 -11.7(9) . .
C2 C1 C6 C7 170.5(5) . .
N2 N1 C7 C6 -173.2(5) . .
Zn1 N1 C7 C6 2.7(9) . .
C5 C6 C7 N1 177.2(5) . .
C1 C6 C7 N1 -0.4(9) . .
N1 N2 C8 N3 -0.7(8) . .
N1 N2 C8 S1 -179.0(4) . .
C9 N3 C8 N2 -172.1(6) . .
Zn1 N3 C8 N2 14.5(7) . .
C9 N3 C8 S1 6.2(8) . .
Zn1 N3 C8 S1 -167.2(3) . .
C15 S1 C8 N2 -9.7(6) . .
C15 S1 C8 N3 171.9(5) . .
C8 N3 C9 C10 -177.9(6) . .
Zn1 N3 C9 C10 -5.6(9) . .
N3 C9 C10 C11 -0.1(10) . .
N3 C9 C10 C13 -177.4(6) . .
Zn1 O2 C11 C10 18.9(9) . .
Zn1 O2 C11 C12 -160.1(4) . .
C9 C10 C11 O2 -6.3(9) . .
C13 C10 C11 O2 170.7(6) . .
C9 C10 C11 C12 172.6(6) . .
C13 C10 C11 C12 -10.3(9) . .
C9 C10 C13 O3 169.9(7) . .
C11 C10 C13 O3 -7.3(10) . .
C9 C10 C13 C14 -10.0(9) . .
C11 C10 C13 C14 172.8(6) . .
C5 C4 C17 C18 11.2(8) . .
C3 C4 C17 C18 -169.9(6) . .
C5 C4 C17 C19 -110.3(7) . .
C3 C4 C17 C19 68.6(7) . .
C5 C4 C17 C20 131.6(6) . .
C3 C4 C17 C20 -49.5(8) . .
